data_2002327
loop_
_publ_author_name
'Freund, H R'
'Mueller-Buschbaum, Hk'

_publ_section_title
;
Ueber Oxocuprate, XXIV. Zur Kenntnis von Lu2 Cu2 O5 und Sc2 Cu2 O5
;
_journal_name_full
;
Zeitschrift fuer Naturforschung, Teil B. Anorganische Chemie,
Organische Chemie (2,1947-32,1977)
;
_journal_page_first 1123
_journal_page_last 1124
_journal_volume 32
_journal_year 1977
_chemical_formula_structural 'Sc2 Cu2 O5'
_chemical_formula_sum 'Cu2 O5 Sc2'
_chemical_name_systematic 'Discandium dicopper oxide'
_space_group_IT_number 33
_symmetry_cell_setting orthorhombic
_symmetry_Int_Tables_number 33
_symmetry_space_group_name_Hall 'P -2bc 2a'
_symmetry_space_group_name_H-M 'P 21 n b'
_cell_angle_alpha 90
_cell_angle_beta 90
_cell_angle_gamma 90
_cell_formula_units_Z 4
_cell_length_a 12.041
_cell_length_b 10.452
_cell_length_c 3.22
_cell_volume 405.2
_refine_ls_R_factor_all 0.032
_cod_database_code 2002327

loop_
_symmetry_equiv_pos_as_xyz
x,y,z
1/2+x,-y,-z
1/2+x,1/2-y,1/2+z
x,1/2+y,1/2-z

loop_
_atom_site_label
_atom_site_type_symbol
_atom_site_symmetry_multiplicity
_atom_site_Wyckoff_symbol
_atom_site_fract_x
_atom_site_fract_y
_atom_site_fract_z
_atom_site_occupancy
_atom_site_attached_hydrogens
_atom_site_calc_flag
Sc1 Sc3+ 4 a 0. 0.2107 0.2206 1. 0 d
Sc2 Sc3+ 4 a 0.3303 0.0391 0.22 1. 0 d
Cu1 Cu2+ 4 a 0.1107 0.9918 0.6644 1. 0 d
Cu2 Cu2+ 4 a 0.219 0.259 0.6565 1. 0 d
O1 O2- 4 a 0.362 0.169 0.712 1. 0 d
O2 O2- 4 a 0.068 0.32 0.71 1. 0 d
O3 O2- 4 a 0.16 0.126 0.273 1. 0 d
O4 O2- 4 a 0.269 0.432 0.778 1. 0 d
O5 O2- 4 a 0.469 0.42 0.231 1. 0 d

loop_
_atom_type_symbol
_atom_type_oxidation_number
Sc3+ 3.000
Cu2+ 2.000
O2- -2.000
